data_8000431
loop_
_publ_author_name
'Zong, Zhaohui'
'Li, Peizhou'
'Hao, Aiyou'
'Xing, Pengyao'

_publ_section_title
;
 Self-Assembly of <i>N</i>-Terminal Aryl Amino Acids into Adaptive Single-
 and Double-Strand Helices.
;
_journal_issue 10
_journal_name_full 'The journal of physical chemistry letters'
_journal_page_first 4147
_journal_page_last 4155
_journal_paper_doi 10.1021/acs.jpclett.0c00997
_journal_volume 11
_journal_year 2020
_chemical_formula_sum 'C31 H30 Cl2 Fe N2 O6'
_chemical_formula_weight 653.32
_space_group_IT_number 19
_space_group_name_Hall 'P 2ac 2ab'
_space_group_name_H-M_alt 'P 21 21 21'
_atom_sites_solution_hydrogens geom
_atom_sites_solution_primary direct
_atom_sites_solution_secondary difmap
_audit_creation_method SHELXL-97
_cell_angle_alpha 90.00
_cell_angle_beta 90.00
_cell_angle_gamma 90.00
_cell_formula_units_Z 4
_cell_length_a 11.0155(2)
_cell_length_b 12.3587(3)
_cell_length_c 22.5754(5)
_cell_measurement_temperature 293(2)
_cell_volume 3073.35(12)
_computing_structure_refinement 'SHELXL-97 (Sheldrick, 1997)'
_computing_structure_solution 'SHELXS-97 (Sheldrick, 1990)'
_diffrn_ambient_temperature 293(2)
_diffrn_measured_fraction_theta_full 0.983
_diffrn_measured_fraction_theta_max 0.984
_diffrn_radiation_monochromator graphite
_diffrn_radiation_source 'fine-focus sealed tube'
_diffrn_radiation_type CuK\a
_diffrn_radiation_wavelength 1.54178
_diffrn_reflns_av_R_equivalents 0.0672
_diffrn_reflns_av_sigmaI/netI 0.0417
_diffrn_reflns_limit_h_max 13
_diffrn_reflns_limit_h_min -13
_diffrn_reflns_limit_k_max 14
_diffrn_reflns_limit_k_min -15
_diffrn_reflns_limit_l_max 27
_diffrn_reflns_limit_l_min -28
_diffrn_reflns_number 31920
_diffrn_reflns_theta_full 76.36
_diffrn_reflns_theta_max 76.36
_diffrn_reflns_theta_min 3.92
_exptl_absorpt_coefficient_mu 5.916
_exptl_crystal_density_diffrn 1.412
_exptl_crystal_density_method 'not measured'
_exptl_crystal_F_000 1352
_refine_diff_density_max 0.694
_refine_diff_density_min -1.289
_refine_diff_density_rms 0.154
_refine_ls_abs_structure_details 'Flack H D (1983), Acta Cryst. A39, 876-881'
_refine_ls_abs_structure_Flack 0.00
_refine_ls_extinction_coef 0.0032(4)
_refine_ls_extinction_expression Fc^*^=kFc[1+0.001xFc^2^\l^3^/sin(2\q)]^-1/4^
_refine_ls_extinction_method SHELXL
_refine_ls_goodness_of_fit_ref 1.088
_refine_ls_hydrogen_treatment mixed
_refine_ls_matrix_type full
_refine_ls_number_parameters 382
_refine_ls_number_reflns 6296
_refine_ls_number_restraints 0
_refine_ls_restrained_S_all 1.088
_refine_ls_R_factor_all 0.1411
_refine_ls_R_factor_gt 0.1365
_refine_ls_shift/su_max 0.008
_refine_ls_shift/su_mean 0.000
_refine_ls_structure_factor_coef Fsqd
_refine_ls_weighting_details 'calc w=1/[\s^2^(Fo^2^)+(0.0819P)^2^+43.6162P] where P=(Fo^2^+2Fc^2^)/3'
_refine_ls_weighting_scheme calc
_refine_ls_wR_factor_gt 0.3295
_refine_ls_wR_factor_ref 0.3326
_reflns_number_gt 6050
_reflns_number_total 6296
_reflns_threshold_expression >2sigma(I)
_cod_data_source_file jz0c00997_si_005.cif
_cod_data_source_block x
_cod_depositor_comments 'Adding full bibliography for 8000429--8000432.cif.'
_cod_database_code 8000431

loop_
_symmetry_equiv_pos_as_xyz
'x, y, z'
'-x+1/2, -y, z+1/2'
'x+1/2, -y+1/2, -z'
'-x, y+1/2, -z+1/2'

loop_
_atom_site_label
_atom_site_type_symbol
_atom_site_fract_x
_atom_site_fract_y
_atom_site_fract_z
_atom_site_U_iso_or_equiv
_atom_site_adp_type
_atom_site_occupancy
_atom_site_symmetry_multiplicity
_atom_site_calc_flag
_atom_site_refinement_flags
_atom_site_disorder_assembly
_atom_site_disorder_group
Fe1 Fe 0.07629(13) 0.83868(12) 0.81064(7) 0.0261(4) Uani 1 1 d . . .
C1 C 0.0794(10) 0.6837(7) 0.8409(4) 0.026(2) Uani 1 1 d . . .
C2 C 0.1454(8) 0.6926(8) 0.7855(4) 0.022(2) Uani 1 1 d . . .
H2 H 0.2315 0.6760 0.7798 0.027 Uiso 1 1 calc R . .
C3 C 0.0636(14) 0.7316(9) 0.7407(5) 0.047(3) Uani 1 1 d . . .
H3 H 0.0860 0.7477 0.6996 0.056 Uiso 1 1 calc R . .
C4 C -0.0565(12) 0.7471(10) 0.7662(8) 0.060(4) Uani 1 1 d . . .
H4 H -0.1293 0.7742 0.7461 0.072 Uiso 1 1 calc R . .
C5 C -0.0441(9) 0.7179(9) 0.8290(5) 0.034(3) Uani 1 1 d . . .
H5 H -0.1092 0.7221 0.8586 0.041 Uiso 1 1 calc R . .
C6 C 0.2192(8) 0.9442(7) 0.8136(5) 0.027(2) Uani 1 1 d . . .
C7 C 0.1268(11) 0.9853(9) 0.7752(5) 0.038(3) Uani 1 1 d . . .
H7 H 0.1356 1.0026 0.7330 0.046 Uiso 1 1 calc R . .
C8 C 0.0191(10) 0.9963(8) 0.8102(6) 0.041(3) Uani 1 1 d . . .
H8 H -0.0597 1.0217 0.7956 0.049 Uiso 1 1 calc R . .
C9 C 0.0436(10) 0.9612(9) 0.8692(7) 0.042(3) Uani 1 1 d . . .
H9 H -0.0138 0.9600 0.9024 0.050 Uiso 1 1 calc R . .
C10 C 0.1695(10) 0.9292(9) 0.8707(5) 0.030(2) Uani 1 1 d . . .
H10 H 0.2130 0.9014 0.9054 0.036 Uiso 1 1 calc R . .
C11 C 0.1234(10) 0.6554(8) 0.8975(5) 0.033(2) Uani 1 1 d . . .
C12 C 0.3035(17) 0.5959(11) 0.9566(6) 0.060(5) Uani 1 1 d . . .
H12 H 0.2453 0.5719 0.9867 0.072 Uiso 1 1 calc R . .
C13 C 0.3638(14) 0.6988(9) 0.9771(5) 0.048(4) Uani 1 1 d . . .
C14 C 0.3979(17) 0.5066(11) 0.9463(9) 0.087(7) Uani 1 1 d . . .
H14A H 0.4571 0.5315 0.9176 0.105 Uiso 1 1 calc R . .
H14B H 0.4404 0.4924 0.9832 0.105 Uiso 1 1 calc R . .
C15 C 0.340(2) 0.4017(12) 0.9241(10) 0.114(11) Uani 1 1 d . . .
C16 C 0.3446(19) 0.3725(13) 0.8690(8) 0.081(6) Uani 1 1 d . . .
H16 H 0.3847 0.4152 0.8413 0.097 Uiso 1 1 calc R . .
C17 C 0.289(2) 0.2770(16) 0.8519(12) 0.119(11) Uani 1 1 d . . .
H17 H 0.3033 0.2524 0.8136 0.142 Uiso 1 1 calc R . .
C18 C 0.219(3) 0.2199(15) 0.8850(10) 0.108(10) Uani 1 1 d . . .
H18 H 0.1753 0.1626 0.8693 0.129 Uiso 1 1 calc R . .
C19 C 0.211(4) 0.2461(16) 0.9463(9) 0.165(17) Uani 1 1 d . . .
H19 H 0.1658 0.2034 0.9719 0.198 Uiso 1 1 calc R . .
C20 C 0.274(3) 0.3387(15) 0.9676(11) 0.163(17) Uani 1 1 d . . .
H20 H 0.2728 0.3580 1.0074 0.196 Uiso 1 1 calc R . .
C21 C 0.3409(10) 0.9123(8) 0.7913(5) 0.032(2) Uani 1 1 d . . .
C22 C 0.5277(10) 0.8110(9) 0.8094(9) 0.063(5) Uani 1 1 d . . .
H22 H 0.5511 0.8456 0.7721 0.076 Uiso 1 1 calc R . .
C23 C 0.5273(10) 0.6891(9) 0.8020(8) 0.059(5) Uani 1 1 d . . .
C24 C 0.6171(14) 0.8471(13) 0.8605(11) 0.097(8) Uani 1 1 d . . .
H24A H 0.5945 0.8115 0.8972 0.117 Uiso 1 1 calc R . .
H24B H 0.6992 0.8252 0.8506 0.117 Uiso 1 1 calc R . .
C25 C 0.6130(10) 0.9670(10) 0.8688(8) 0.054(4) Uani 1 1 d . . .
C26 C 0.557(3) 1.0094(13) 0.9165(7) 0.136(13) Uani 1 1 d . . .
H26 H 0.5223 0.9629 0.9441 0.164 Uiso 1 1 calc R . .
C27 C 0.550(3) 1.1144(16) 0.9253(12) 0.171(18) Uani 1 1 d . . .
H27 H 0.5112 1.1406 0.9590 0.205 Uiso 1 1 calc R . .
C28 C 0.6001(13) 1.1875(10) 0.8842(7) 0.053(4) Uani 1 1 d . . .
H28 H 0.5986 1.2618 0.8909 0.063 Uiso 1 1 calc R . .
C29 C 0.647(2) 1.1492(15) 0.8387(9) 0.101(8) Uani 1 1 d . . .
H29 H 0.6747 1.1961 0.8095 0.121 Uiso 1 1 calc R . .
C30 C 0.658(2) 1.0389(15) 0.8299(13) 0.138(13) Uani 1 1 d . . .
H30 H 0.6975 1.0139 0.7962 0.166 Uiso 1 1 calc R . .
N1 N 0.2381(9) 0.6167(7) 0.9001(5) 0.036(2) Uani 1 1 d . . .
H1 H 0.2752 0.6034 0.8674 0.043 Uiso 1 1 calc R . .
N2 N 0.4043(8) 0.8446(8) 0.8261(5) 0.042(2) Uani 1 1 d . . .
H2A H 0.3725 0.8208 0.8583 0.050 Uiso 1 1 calc R . .
O1 O 0.0644(11) 0.6646(8) 0.9448(4) 0.062(3) Uani 1 1 d . . .
O2 O 0.3747(11) 0.7796(7) 0.9497(4) 0.057(3) Uani 1 1 d . . .
O3 O 0.4102(14) 0.6856(8) 1.0312(5) 0.081(4) Uani 1 1 d . . .
H3A H 0.4844 0.6814 1.0290 0.121 Uiso 1 1 calc R . .
O4 O 0.3774(11) 0.9467(7) 0.7436(5) 0.069(4) Uani 1 1 d . . .
O5 O 0.4403(8) 0.6299(7) 0.8137(7) 0.085(4) Uani 1 1 d . . .
O6 O 0.6344(7) 0.6519(8) 0.7843(6) 0.073(4) Uani 1 1 d . . .
H6 H 0.6262 0.5908 0.7707 0.110 Uiso 1 1 calc R . .
C31 C 0.841(3) 0.482(3) 0.9565(14) 0.151(13) Uani 1 1 d . . .
H31A H 0.8238 0.4320 0.9883 0.181 Uiso 1 1 calc R . .
H31B H 0.8940 0.5382 0.9725 0.181 Uiso 1 1 calc R . .
Cl1 Cl 0.922(2) 0.4114(8) 0.8993(5) 0.290(10) Uani 1 1 d . . .
Cl2 Cl 0.7200(10) 0.5364(14) 0.9370(8) 0.294(10) Uani 1 1 d . . .

loop_
_atom_site_aniso_label
_atom_site_aniso_U_11
_atom_site_aniso_U_22
_atom_site_aniso_U_33
_atom_site_aniso_U_23
_atom_site_aniso_U_13
_atom_site_aniso_U_12
Fe1 0.0215(6) 0.0201(7) 0.0368(8) 0.0028(7) -0.0062(7) 0.0008(6)
C1 0.025(4) 0.013(4) 0.040(5) 0.005(3) 0.011(4) 0.010(4)
C2 0.014(4) 0.031(5) 0.021(4) 0.005(4) -0.009(3) -0.002(4)
C3 0.084(10) 0.035(6) 0.022(5) 0.004(4) -0.036(6) -0.010(7)
C4 0.040(8) 0.038(7) 0.101(12) -0.008(7) -0.049(8) 0.001(6)
C5 0.022(5) 0.033(6) 0.048(7) 0.007(5) 0.000(4) 0.005(4)
C6 0.020(4) 0.020(4) 0.041(6) -0.004(5) -0.001(4) -0.003(3)
C7 0.046(6) 0.030(6) 0.038(6) 0.022(5) -0.009(5) -0.017(5)
C8 0.038(6) 0.019(5) 0.064(8) 0.015(6) -0.013(6) 0.010(4)
C9 0.030(6) 0.022(5) 0.073(9) 0.002(5) 0.010(5) 0.002(4)
C10 0.035(6) 0.027(5) 0.028(5) -0.003(4) 0.000(4) -0.001(4)
C11 0.046(6) 0.015(4) 0.038(5) -0.004(4) 0.012(4) -0.012(4)
C12 0.103(13) 0.042(7) 0.035(7) -0.010(6) -0.047(8) 0.004(8)
C13 0.079(10) 0.029(6) 0.036(6) -0.007(5) -0.031(6) 0.021(6)
C14 0.096(13) 0.033(7) 0.134(16) -0.022(8) -0.099(13) 0.028(8)
C15 0.16(2) 0.037(8) 0.140(19) -0.037(10) -0.140(18) 0.035(10)
C16 0.112(15) 0.050(9) 0.081(12) -0.011(8) -0.062(11) 0.025(9)
C17 0.15(2) 0.049(11) 0.15(2) -0.057(13) -0.11(2) 0.015(13)
C18 0.20(3) 0.029(9) 0.098(16) -0.013(9) -0.040(17) -0.031(13)
C19 0.39(5) 0.049(11) 0.051(12) -0.007(9) -0.07(2) -0.031(19)
C20 0.36(5) 0.023(7) 0.108(17) 0.008(10) -0.12(2) -0.014(17)
C21 0.037(6) 0.016(4) 0.045(6) -0.003(4) 0.013(5) -0.007(4)
C22 0.026(5) 0.029(6) 0.134(14) -0.046(8) 0.007(8) 0.007(4)
C23 0.029(6) 0.028(6) 0.121(13) -0.030(7) 0.036(7) -0.003(4)
C24 0.042(8) 0.037(8) 0.21(2) -0.024(12) -0.056(11) 0.012(7)
C25 0.014(5) 0.032(6) 0.117(13) -0.005(7) -0.016(6) 0.001(4)
C26 0.32(4) 0.045(9) 0.044(9) -0.011(7) 0.061(16) -0.075(16)
C27 0.31(4) 0.062(12) 0.14(2) -0.064(13) 0.18(3) -0.071(18)
C28 0.060(9) 0.029(6) 0.069(9) 0.003(6) 0.024(7) -0.002(6)
C29 0.143(18) 0.058(10) 0.101(14) -0.011(10) 0.085(14) -0.057(12)
C30 0.15(2) 0.053(10) 0.21(3) -0.032(13) 0.16(2) -0.035(12)
N1 0.041(5) 0.023(4) 0.044(6) -0.005(4) -0.017(4) 0.009(4)
N2 0.031(5) 0.036(5) 0.059(6) -0.013(5) -0.003(4) 0.005(4)
O1 0.101(8) 0.045(5) 0.041(4) 0.003(4) 0.035(5) 0.017(6)
O2 0.100(8) 0.037(5) 0.034(5) -0.004(4) -0.032(5) -0.002(5)
O3 0.144(11) 0.034(5) 0.066(6) -0.001(4) -0.079(7) 0.003(6)
O4 0.093(8) 0.033(5) 0.081(7) 0.008(5) 0.069(6) 0.002(5)
O5 0.032(5) 0.039(5) 0.185(13) -0.035(7) 0.042(7) -0.007(4)
O6 0.028(4) 0.035(5) 0.157(11) -0.030(6) 0.032(5) 0.000(4)
C31 0.17(3) 0.13(2) 0.15(3) 0.00(2) -0.02(2) -0.10(2)
Cl1 0.60(3) 0.115(6) 0.157(8) -0.056(6) 0.093(15) -0.063(13)
Cl2 0.125(8) 0.36(2) 0.40(2) 0.178(18) -0.131(11) -0.054(10)

loop_
_atom_type_symbol
_atom_type_description
_atom_type_scat_dispersion_real
_atom_type_scat_dispersion_imag
_atom_type_scat_source
C C 0.0181 0.0091 'International Tables Vol C Tables 4.2.6.8 and 6.1.1.4'
H H 0.0000 0.0000 'International Tables Vol C Tables 4.2.6.8 and 6.1.1.4'
Fe Fe -1.1336 3.1974 'International Tables Vol C Tables 4.2.6.8 and 6.1.1.4'
N N 0.0311 0.0180 'International Tables Vol C Tables 4.2.6.8 and 6.1.1.4'
O O 0.0492 0.0322 'International Tables Vol C Tables 4.2.6.8 and 6.1.1.4'
Cl Cl 0.3639 0.7018 'International Tables Vol C Tables 4.2.6.8 and 6.1.1.4'

loop_
_geom_angle_atom_site_label_1
_geom_angle_atom_site_label_2
_geom_angle_atom_site_label_3
_geom_angle
_geom_angle_site_symmetry_1
_geom_angle_site_symmetry_3
_geom_angle_publ_flag
C1 Fe1 C10 106.6(4) . . ?
C1 Fe1 C2 41.7(4) . . ?
C10 Fe1 C2 118.9(4) . . ?
C1 Fe1 C5 41.7(4) . . ?
C10 Fe1 C5 126.5(5) . . ?
C2 Fe1 C5 69.6(4) . . ?
C1 Fe1 C9 118.9(5) . . ?
C10 Fe1 C9 41.4(5) . . ?
C2 Fe1 C9 154.4(5) . . ?
C5 Fe1 C9 107.2(5) . . ?
C1 Fe1 C6 125.2(4) . . ?
C10 Fe1 C6 40.5(4) . . ?
C2 Fe1 C6 106.7(4) . . ?
C5 Fe1 C6 163.9(4) . . ?
C9 Fe1 C6 69.0(4) . . ?
C1 Fe1 C8 154.5(5) . . ?
C10 Fe1 C8 68.6(5) . . ?
C2 Fe1 C8 162.9(5) . . ?
C5 Fe1 C8 119.8(5) . . ?
C9 Fe1 C8 40.8(5) . . ?
C6 Fe1 C8 68.3(4) . . ?
C1 Fe1 C7 162.8(5) . . ?
C10 Fe1 C7 68.8(5) . . ?
C2 Fe1 C7 124.8(5) . . ?
C5 Fe1 C7 154.1(5) . . ?
C9 Fe1 C7 69.3(5) . . ?
C6 Fe1 C7 40.8(4) . . ?
C8 Fe1 C7 40.8(5) . . ?
C1 Fe1 C3 69.8(4) . . ?
C10 Fe1 C3 153.6(6) . . ?
C2 Fe1 C3 41.0(4) . . ?
C5 Fe1 C3 69.1(5) . . ?
C9 Fe1 C3 163.4(5) . . ?
C6 Fe1 C3 119.1(5) . . ?
C8 Fe1 C3 125.8(5) . . ?
C7 Fe1 C3 106.6(5) . . ?
C1 Fe1 C4 70.5(5) . . ?
C10 Fe1 C4 164.5(6) . . ?
C2 Fe1 C4 69.6(4) . . ?
C5 Fe1 C4 41.5(6) . . ?
C9 Fe1 C4 125.8(6) . . ?
C6 Fe1 C4 153.3(6) . . ?
C8 Fe1 C4 107.2(5) . . ?
C7 Fe1 C4 118.4(5) . . ?
C3 Fe1 C4 40.8(6) . . ?
C11 C1 C5 124.2(9) . . ?
C11 C1 C2 128.9(9) . . ?
C5 C1 C2 106.8(8) . . ?
C11 C1 Fe1 123.0(7) . . ?
C5 C1 Fe1 69.4(5) . . ?
C2 C1 Fe1 69.4(5) . . ?
C3 C2 C1 108.6(9) . . ?
C3 C2 Fe1 70.5(6) . . ?
C1 C2 Fe1 68.9(5) . . ?
C3 C2 H2 125.7 . . ?
C1 C2 H2 125.7 . . ?
Fe1 C2 H2 125.7 . . ?
C2 C3 C4 109.5(11) . . ?
C2 C3 Fe1 68.5(6) . . ?
C4 C3 Fe1 71.0(7) . . ?
C2 C3 H3 125.2 . . ?
C4 C3 H3 125.2 . . ?
Fe1 C3 H3 125.2 . . ?
C3 C4 C5 105.4(9) . . ?
C3 C4 Fe1 68.2(6) . . ?
C5 C4 Fe1 66.9(7) . . ?
C3 C4 H4 127.3 . . ?
C5 C4 H4 127.3 . . ?
Fe1 C4 H4 127.3 . . ?
C1 C5 C4 109.7(10) . . ?
C1 C5 Fe1 68.9(5) . . ?
C4 C5 Fe1 71.6(7) . . ?
C1 C5 H5 125.2 . . ?
C4 C5 H5 125.2 . . ?
Fe1 C5 H5 125.2 . . ?
C10 C6 C7 109.0(9) . . ?
C10 C6 C21 128.6(10) . . ?
C7 C6 C21 122.0(11) . . ?
C10 C6 Fe1 69.4(6) . . ?
C7 C6 Fe1 70.1(6) . . ?
C21 C6 Fe1 120.9(7) . . ?
C6 C7 C8 106.8(9) . . ?
C6 C7 Fe1 69.1(5) . . ?
C8 C7 Fe1 69.2(6) . . ?
C6 C7 H7 126.6 . . ?
C8 C7 H7 126.6 . . ?
Fe1 C7 H7 126.6 . . ?
C9 C8 C7 109.3(9) . . ?
C9 C8 Fe1 69.4(6) . . ?
C7 C8 Fe1 70.0(6) . . ?
C9 C8 H8 125.4 . . ?
C7 C8 H8 125.4 . . ?
Fe1 C8 H8 125.4 . . ?
C8 C9 C10 106.7(11) . . ?
C8 C9 Fe1 69.8(7) . . ?
C10 C9 Fe1 69.1(6) . . ?
C8 C9 H9 126.6 . . ?
C10 C9 H9 126.6 . . ?
Fe1 C9 H9 126.6 . . ?
C6 C10 C9 108.3(10) . . ?
C6 C10 Fe1 70.1(6) . . ?
C9 C10 Fe1 69.5(7) . . ?
C6 C10 H10 125.9 . . ?
C9 C10 H10 125.9 . . ?
Fe1 C10 H10 125.9 . . ?
O1 C11 N1 118.6(11) . . ?
O1 C11 C1 124.7(11) . . ?
N1 C11 C1 116.6(9) . . ?
N1 C12 C13 109.4(11) . . ?
N1 C12 C14 108.9(12) . . ?
C13 C12 C14 110.8(14) . . ?
N1 C12 H12 109.3 . . ?
C13 C12 H12 109.3 . . ?
C14 C12 H12 109.3 . . ?
O2 C13 O3 123.0(12) . . ?
O2 C13 C12 126.6(11) . . ?
O3 C13 C12 110.4(11) . . ?
C15 C14 C12 112.1(15) . . ?
C15 C14 H14A 109.2 . . ?
C12 C14 H14A 109.2 . . ?
C15 C14 H14B 109.2 . . ?
C12 C14 H14B 109.2 . . ?
H14A C14 H14B 107.9 . . ?
C16 C15 C20 121.4(18) . . ?
C16 C15 C14 122(3) . . ?
C20 C15 C14 116(2) . . ?
C15 C16 C17 119(3) . . ?
C15 C16 H16 120.4 . . ?
C17 C16 H16 120.4 . . ?
C18 C17 C16 125(3) . . ?
C18 C17 H17 117.5 . . ?
C16 C17 H17 117.5 . . ?
C17 C18 C19 119(2) . . ?
C17 C18 H18 120.7 . . ?
C19 C18 H18 120.7 . . ?
C20 C19 C18 119(3) . . ?
C20 C19 H19 120.6 . . ?
C18 C19 H19 120.6 . . ?
C19 C20 C15 117(2) . . ?
C19 C20 H20 121.7 . . ?
C15 C20 H20 121.7 . . ?
O4 C21 N2 124.0(11) . . ?
O4 C21 C6 120.1(11) . . ?
N2 C21 C6 115.9(10) . . ?
N2 C22 C23 107.9(10) . . ?
N2 C22 C24 108.1(13) . . ?
C23 C22 C24 111.3(14) . . ?
N2 C22 H22 109.8 . . ?
C23 C22 H22 109.8 . . ?
C24 C22 H22 109.8 . . ?
O5 C23 O6 123.3(10) . . ?
O5 C23 C22 124.6(10) . . ?
O6 C23 C22 112.0(10) . . ?
C25 C24 C22 110.7(13) . . ?
C25 C24 H24A 109.5 . . ?
C22 C24 H24A 109.5 . . ?
C25 C24 H24B 109.5 . . ?
C22 C24 H24B 109.5 . . ?
H24A C24 H24B 108.1 . . ?
C30 C25 C26 115.7(14) . . ?
C30 C25 C24 124.2(18) . . ?
C26 C25 C24 120.0(17) . . ?
C27 C26 C25 122.2(16) . . ?
C27 C26 H26 118.9 . . ?
C25 C26 H26 118.9 . . ?
C26 C27 C28 120.6(16) . . ?
C26 C27 H27 119.7 . . ?
C28 C27 H27 119.7 . . ?
C29 C28 C27 117.5(14) . . ?
C29 C28 H28 121.2 . . ?
C27 C28 H28 121.2 . . ?
C28 C29 C30 122.1(16) . . ?
C28 C29 H29 118.9 . . ?
C30 C29 H29 118.9 . . ?
C25 C30 C29 121.7(16) . . ?
C25 C30 H30 119.2 . . ?
C29 C30 H30 119.2 . . ?
C11 N1 C12 123.5(12) . . ?
C11 N1 H1 118.3 . . ?
C12 N1 H1 118.3 . . ?
C21 N2 C22 120.5(12) . . ?
C21 N2 H2A 119.7 . . ?
C22 N2 H2A 119.7 . . ?
C13 O3 H3A 109.5 . . ?
C23 O6 H6 109.5 . . ?
Cl2 C31 Cl1 116(2) . . ?
Cl2 C31 H31A 108.4 . . ?
Cl1 C31 H31A 108.4 . . ?
Cl2 C31 H31B 108.4 . . ?
Cl1 C31 H31B 108.4 . . ?
H31A C31 H31B 107.4 . . ?

loop_
_geom_bond_atom_site_label_1
_geom_bond_atom_site_label_2
_geom_bond_distance
_geom_bond_site_symmetry_2
_geom_bond_publ_flag
Fe1 C1 2.033(8) . ?
Fe1 C10 2.036(11) . ?
Fe1 C2 2.040(10) . ?
Fe1 C5 2.040(11) . ?
Fe1 C9 2.042(13) . ?
Fe1 C6 2.045(9) . ?
Fe1 C8 2.048(10) . ?
Fe1 C7 2.058(10) . ?
Fe1 C3 2.066(11) . ?
Fe1 C4 2.104(12) . ?
C1 C11 1.411(15) . ?
C1 C5 1.450(14) . ?
C1 C2 1.450(13) . ?
C2 C3 1.438(13) . ?
C2 H2 0.9800 . ?
C3 C4 1.46(2) . ?
C3 H3 0.9800 . ?
C4 C5 1.47(2) . ?
C4 H4 0.9800 . ?
C5 H5 0.9800 . ?
C6 C10 1.414(16) . ?
C6 C7 1.430(15) . ?
C6 C21 1.486(14) . ?
C7 C8 1.432(18) . ?
C7 H7 0.9800 . ?
C8 C9 1.427(19) . ?
C8 H8 0.9800 . ?
C9 C10 1.443(16) . ?
C9 H9 0.9800 . ?
C10 H10 0.9800 . ?
C11 O1 1.255(13) . ?
C11 N1 1.353(15) . ?
C12 N1 1.486(14) . ?
C12 C13 1.507(18) . ?
C12 C14 1.53(2) . ?
C12 H12 0.9800 . ?
C13 O2 1.182(15) . ?
C13 O3 1.335(13) . ?
C14 C15 1.53(2) . ?
C14 H14A 0.9700 . ?
C14 H14B 0.9700 . ?
C15 C16 1.30(3) . ?
C15 C20 1.45(4) . ?
C16 C17 1.38(2) . ?
C16 H16 0.9300 . ?
C17 C18 1.28(4) . ?
C17 H17 0.9300 . ?
C18 C19 1.43(3) . ?
C18 H18 0.9300 . ?
C19 C20 1.42(3) . ?
C19 H19 0.9300 . ?
C20 H20 0.9300 . ?
C21 O4 1.224(14) . ?
C21 N2 1.343(15) . ?
C22 N2 1.469(14) . ?
C22 C23 1.516(15) . ?
C22 C24 1.58(2) . ?
C22 H22 0.9800 . ?
C23 O5 1.234(14) . ?
C23 O6 1.328(13) . ?
C24 C25 1.49(2) . ?
C24 H24A 0.9700 . ?
C24 H24B 0.9700 . ?
C25 C30 1.34(2) . ?
C25 C26 1.35(2) . ?
C26 C27 1.32(2) . ?
C26 H26 0.9300 . ?
C27 C28 1.41(2) . ?
C27 H27 0.9300 . ?
C28 C29 1.24(2) . ?
C28 H28 0.9300 . ?
C29 C30 1.38(3) . ?
C29 H29 0.9300 . ?
C30 H30 0.9300 . ?
N1 H1 0.8600 . ?
N2 H2A 0.8600 . ?
O3 H3A 0.8200 . ?
O6 H6 0.8200 . ?
C31 Cl2 1.56(4) . ?
C31 Cl1 1.80(4) . ?
C31 H31A 0.9700 . ?
C31 H31B 0.9700 . ?

loop_
_geom_torsion_atom_site_label_1
_geom_torsion_atom_site_label_2
_geom_torsion_atom_site_label_3
_geom_torsion_atom_site_label_4
_geom_torsion
_geom_torsion_site_symmetry_1
_geom_torsion_site_symmetry_2
_geom_torsion_site_symmetry_3
_geom_torsion_site_symmetry_4
_geom_torsion_publ_flag
C10 Fe1 C1 C11 8.6(10) . . . . ?
C2 Fe1 C1 C11 123.7(11) . . . . ?
C5 Fe1 C1 C11 -118.2(11) . . . . ?
C9 Fe1 C1 C11 -34.6(10) . . . . ?
C6 Fe1 C1 C11 49.0(10) . . . . ?
C8 Fe1 C1 C11 -66.4(15) . . . . ?
C7 Fe1 C1 C11 80.3(17) . . . . ?
C3 Fe1 C1 C11 161.0(10) . . . . ?
C4 Fe1 C1 C11 -155.5(11) . . . . ?
C10 Fe1 C1 C5 126.7(7) . . . . ?
C2 Fe1 C1 C5 -118.1(8) . . . . ?
C9 Fe1 C1 C5 83.6(7) . . . . ?
C6 Fe1 C1 C5 167.2(7) . . . . ?
C8 Fe1 C1 C5 51.8(14) . . . . ?
C7 Fe1 C1 C5 -161.5(15) . . . . ?
C3 Fe1 C1 C5 -80.8(8) . . . . ?
C4 Fe1 C1 C5 -37.3(8) . . . . ?
C10 Fe1 C1 C2 -115.1(6) . . . . ?
C5 Fe1 C1 C2 118.1(8) . . . . ?
C9 Fe1 C1 C2 -158.3(6) . . . . ?
C6 Fe1 C1 C2 -74.7(7) . . . . ?
C8 Fe1 C1 C2 169.9(10) . . . . ?
C7 Fe1 C1 C2 -43.4(18) . . . . ?
C3 Fe1 C1 C2 37.3(6) . . . . ?
C4 Fe1 C1 C2 80.8(7) . . . . ?
C11 C1 C2 C3 -175.8(10) . . . . ?
C5 C1 C2 C3 0.1(11) . . . . ?
Fe1 C1 C2 C3 -59.5(7) . . . . ?
C11 C1 C2 Fe1 -116.3(11) . . . . ?
C5 C1 C2 Fe1 59.6(7) . . . . ?
C1 Fe1 C2 C3 119.9(9) . . . . ?
C10 Fe1 C2 C3 -157.5(8) . . . . ?
C5 Fe1 C2 C3 81.2(8) . . . . ?
C9 Fe1 C2 C3 168.6(10) . . . . ?
C6 Fe1 C2 C3 -115.4(8) . . . . ?
C8 Fe1 C2 C3 -45.3(17) . . . . ?
C7 Fe1 C2 C3 -74.3(8) . . . . ?
C4 Fe1 C2 C3 36.7(8) . . . . ?
C10 Fe1 C2 C1 82.5(7) . . . . ?
C5 Fe1 C2 C1 -38.7(6) . . . . ?
C9 Fe1 C2 C1 48.6(12) . . . . ?
C6 Fe1 C2 C1 124.7(6) . . . . ?
C8 Fe1 C2 C1 -165.2(14) . . . . ?
C7 Fe1 C2 C1 165.7(6) . . . . ?
C3 Fe1 C2 C1 -119.9(9) . . . . ?
C4 Fe1 C2 C1 -83.2(7) . . . . ?
C1 C2 C3 C4 -0.7(12) . . . . ?
Fe1 C2 C3 C4 -59.3(8) . . . . ?
C1 C2 C3 Fe1 58.5(7) . . . . ?
C1 Fe1 C3 C2 -37.9(6) . . . . ?
C10 Fe1 C3 C2 48.8(13) . . . . ?
C5 Fe1 C3 C2 -82.6(7) . . . . ?
C9 Fe1 C3 C2 -162.6(15) . . . . ?
C6 Fe1 C3 C2 82.0(7) . . . . ?
C8 Fe1 C3 C2 165.0(6) . . . . ?
C7 Fe1 C3 C2 124.4(7) . . . . ?
C4 Fe1 C3 C2 -121.1(10) . . . . ?
C1 Fe1 C3 C4 83.2(8) . . . . ?
C10 Fe1 C3 C4 169.8(10) . . . . ?
C2 Fe1 C3 C4 121.1(10) . . . . ?
C5 Fe1 C3 C4 38.5(7) . . . . ?
C9 Fe1 C3 C4 -42(2) . . . . ?
C6 Fe1 C3 C4 -156.9(7) . . . . ?
C8 Fe1 C3 C4 -73.9(9) . . . . ?
C7 Fe1 C3 C4 -114.5(8) . . . . ?
C2 C3 C4 C5 1.1(13) . . . . ?
Fe1 C3 C4 C5 -56.7(8) . . . . ?
C2 C3 C4 Fe1 57.8(8) . . . . ?
C1 Fe1 C4 C3 -81.4(7) . . . . ?
C10 Fe1 C4 C3 -162.9(16) . . . . ?
C2 Fe1 C4 C3 -36.9(6) . . . . ?
C5 Fe1 C4 C3 -118.8(9) . . . . ?
C9 Fe1 C4 C3 166.5(7) . . . . ?
C6 Fe1 C4 C3 49.7(13) . . . . ?
C8 Fe1 C4 C3 125.3(7) . . . . ?
C7 Fe1 C4 C3 82.5(8) . . . . ?
C1 Fe1 C4 C5 37.4(6) . . . . ?
C10 Fe1 C4 C5 -44(2) . . . . ?
C2 Fe1 C4 C5 81.9(7) . . . . ?
C9 Fe1 C4 C5 -74.7(8) . . . . ?
C6 Fe1 C4 C5 168.5(8) . . . . ?
C8 Fe1 C4 C5 -115.9(7) . . . . ?
C7 Fe1 C4 C5 -158.7(7) . . . . ?
C3 Fe1 C4 C5 118.8(9) . . . . ?
C11 C1 C5 C4 176.7(10) . . . . ?
C2 C1 C5 C4 0.6(12) . . . . ?
Fe1 C1 C5 C4 60.2(8) . . . . ?
C11 C1 C5 Fe1 116.6(10) . . . . ?
C2 C1 C5 Fe1 -59.5(6) . . . . ?
C3 C4 C5 C1 -1.0(13) . . . . ?
Fe1 C4 C5 C1 -58.6(8) . . . . ?
C3 C4 C5 Fe1 57.5(8) . . . . ?
C10 Fe1 C5 C1 -72.7(8) . . . . ?
C2 Fe1 C5 C1 38.8(6) . . . . ?
C9 Fe1 C5 C1 -114.4(7) . . . . ?
C6 Fe1 C5 C1 -40.6(18) . . . . ?
C8 Fe1 C5 C1 -157.1(7) . . . . ?
C7 Fe1 C5 C1 167.6(10) . . . . ?
C3 Fe1 C5 C1 82.7(7) . . . . ?
C4 Fe1 C5 C1 120.6(10) . . . . ?
C1 Fe1 C5 C4 -120.6(10) . . . . ?
C10 Fe1 C5 C4 166.7(7) . . . . ?
C2 Fe1 C5 C4 -81.8(7) . . . . ?
C9 Fe1 C5 C4 125.0(8) . . . . ?
C6 Fe1 C5 C4 -161.2(15) . . . . ?
C8 Fe1 C5 C4 82.3(9) . . . . ?
C7 Fe1 C5 C4 47.1(14) . . . . ?
C3 Fe1 C5 C4 -37.8(7) . . . . ?
C1 Fe1 C6 C10 -73.2(7) . . . . ?
C2 Fe1 C6 C10 -115.3(6) . . . . ?
C5 Fe1 C6 C10 -41.2(17) . . . . ?
C9 Fe1 C6 C10 38.1(7) . . . . ?
C8 Fe1 C6 C10 82.1(7) . . . . ?
C7 Fe1 C6 C10 120.4(9) . . . . ?
C3 Fe1 C6 C10 -158.0(6) . . . . ?
C4 Fe1 C6 C10 167.2(10) . . . . ?
C1 Fe1 C6 C7 166.4(7) . . . . ?
C10 Fe1 C6 C7 -120.4(9) . . . . ?
C2 Fe1 C6 C7 124.4(7) . . . . ?
C5 Fe1 C6 C7 -161.6(15) . . . . ?
C9 Fe1 C6 C7 -82.3(8) . . . . ?
C8 Fe1 C6 C7 -38.3(7) . . . . ?
C3 Fe1 C6 C7 81.7(8) . . . . ?
C4 Fe1 C6 C7 46.9(13) . . . . ?
C1 Fe1 C6 C21 50.3(11) . . . . ?
C10 Fe1 C6 C21 123.5(12) . . . . ?
C2 Fe1 C6 C21 8.2(10) . . . . ?
C5 Fe1 C6 C21 82.3(19) . . . . ?
C9 Fe1 C6 C21 161.6(11) . . . . ?
C8 Fe1 C6 C21 -154.4(11) . . . . ?
C7 Fe1 C6 C21 -116.2(13) . . . . ?
C3 Fe1 C6 C21 -34.5(11) . . . . ?
C4 Fe1 C6 C21 -69.3(14) . . . . ?
C10 C6 C7 C8 0.6(12) . . . . ?
C21 C6 C7 C8 173.9(9) . . . . ?
Fe1 C6 C7 C8 59.2(7) . . . . ?
C10 C6 C7 Fe1 -58.7(7) . . . . ?
C21 C6 C7 Fe1 114.7(9) . . . . ?
C1 Fe1 C7 C6 -40.5(19) . . . . ?
C10 Fe1 C7 C6 37.0(7) . . . . ?
C2 Fe1 C7 C6 -74.3(8) . . . . ?
C5 Fe1 C7 C6 168.4(10) . . . . ?
C9 Fe1 C7 C6 81.5(7) . . . . ?
C8 Fe1 C7 C6 118.4(10) . . . . ?
C3 Fe1 C7 C6 -115.5(8) . . . . ?
C4 Fe1 C7 C6 -158.1(7) . . . . ?
C1 Fe1 C7 C8 -158.8(15) . . . . ?
C10 Fe1 C7 C8 -81.4(7) . . . . ?
C2 Fe1 C7 C8 167.3(7) . . . . ?
C5 Fe1 C7 C8 50.0(14) . . . . ?
C9 Fe1 C7 C8 -36.9(7) . . . . ?
C6 Fe1 C7 C8 -118.4(10) . . . . ?
C3 Fe1 C7 C8 126.1(8) . . . . ?
C4 Fe1 C7 C8 83.5(9) . . . . ?
C6 C7 C8 C9 -0.8(13) . . . . ?
Fe1 C7 C8 C9 58.3(8) . . . . ?
C6 C7 C8 Fe1 -59.2(7) . . . . ?
C1 Fe1 C8 C9 44.8(14) . . . . ?
C10 Fe1 C8 C9 -38.9(7) . . . . ?
C2 Fe1 C8 C9 -158.4(13) . . . . ?
C5 Fe1 C8 C9 81.9(8) . . . . ?
C6 Fe1 C8 C9 -82.6(7) . . . . ?
C7 Fe1 C8 C9 -120.8(10) . . . . ?
C3 Fe1 C8 C9 166.5(8) . . . . ?
C4 Fe1 C8 C9 125.3(8) . . . . ?
C1 Fe1 C8 C7 165.6(10) . . . . ?
C10 Fe1 C8 C7 81.9(7) . . . . ?
C2 Fe1 C8 C7 -37.6(17) . . . . ?
C5 Fe1 C8 C7 -157.3(7) . . . . ?
C9 Fe1 C8 C7 120.8(10) . . . . ?
C6 Fe1 C8 C7 38.2(7) . . . . ?
C3 Fe1 C8 C7 -72.7(9) . . . . ?
C4 Fe1 C8 C7 -113.8(8) . . . . ?
C7 C8 C9 C10 0.8(13) . . . . ?
Fe1 C8 C9 C10 59.5(8) . . . . ?
C7 C8 C9 Fe1 -58.7(8) . . . . ?
C1 Fe1 C9 C8 -159.7(7) . . . . ?
C10 Fe1 C9 C8 118.0(10) . . . . ?
C2 Fe1 C9 C8 165.5(9) . . . . ?
C5 Fe1 C9 C8 -116.0(7) . . . . ?
C6 Fe1 C9 C8 80.7(7) . . . . ?
C7 Fe1 C9 C8 36.9(7) . . . . ?
C3 Fe1 C9 C8 -42(2) . . . . ?
C4 Fe1 C9 C8 -73.9(9) . . . . ?
C1 Fe1 C9 C10 82.3(8) . . . . ?
C2 Fe1 C9 C10 47.5(13) . . . . ?
C5 Fe1 C9 C10 126.1(7) . . . . ?
C6 Fe1 C9 C10 -37.3(6) . . . . ?
C8 Fe1 C9 C10 -118.0(10) . . . . ?
C7 Fe1 C9 C10 -81.1(7) . . . . ?
C3 Fe1 C9 C10 -159.5(16) . . . . ?
C4 Fe1 C9 C10 168.1(7) . . . . ?
C7 C6 C10 C9 -0.1(12) . . . . ?
C21 C6 C10 C9 -172.9(10) . . . . ?
Fe1 C6 C10 C9 -59.2(7) . . . . ?
C7 C6 C10 Fe1 59.1(7) . . . . ?
C21 C6 C10 Fe1 -113.7(10) . . . . ?
C8 C9 C10 C6 -0.4(12) . . . . ?
Fe1 C9 C10 C6 59.5(7) . . . . ?
C8 C9 C10 Fe1 -59.9(8) . . . . ?
C1 Fe1 C10 C6 125.3(6) . . . . ?
C2 Fe1 C10 C6 81.8(7) . . . . ?
C5 Fe1 C10 C6 166.8(6) . . . . ?
C9 Fe1 C10 C6 -119.5(9) . . . . ?
C8 Fe1 C10 C6 -81.1(7) . . . . ?
C7 Fe1 C10 C6 -37.2(6) . . . . ?
C3 Fe1 C10 C6 47.5(12) . . . . ?
C4 Fe1 C10 C6 -158.2(17) . . . . ?
C1 Fe1 C10 C9 -115.2(7) . . . . ?
C2 Fe1 C10 C9 -158.7(7) . . . . ?
C5 Fe1 C10 C9 -73.7(8) . . . . ?
C6 Fe1 C10 C9 119.5(9) . . . . ?
C8 Fe1 C10 C9 38.3(7) . . . . ?
C7 Fe1 C10 C9 82.3(8) . . . . ?
C3 Fe1 C10 C9 167.0(9) . . . . ?
C4 Fe1 C10 C9 -39(2) . . . . ?
C5 C1 C11 O1 -6.1(17) . . . . ?
C2 C1 C11 O1 169.2(11) . . . . ?
Fe1 C1 C11 O1 80.1(13) . . . . ?
C5 C1 C11 N1 174.7(9) . . . . ?
C2 C1 C11 N1 -10.1(15) . . . . ?
Fe1 C1 C11 N1 -99.2(10) . . . . ?
N1 C12 C13 O2 -11(2) . . . . ?
C14 C12 C13 O2 109.3(18) . . . . ?
N1 C12 C13 O3 172.3(14) . . . . ?
C14 C12 C13 O3 -67.6(19) . . . . ?
N1 C12 C14 C15 -58(2) . . . . ?
C13 C12 C14 C15 -178.7(16) . . . . ?
C12 C14 C15 C16 103(2) . . . . ?
C12 C14 C15 C20 -75(2) . . . . ?
C20 C15 C16 C17 -2(3) . . . . ?
C14 C15 C16 C17 -179.4(17) . . . . ?
C15 C16 C17 C18 9(3) . . . . ?
C16 C17 C18 C19 -10(4) . . . . ?
C17 C18 C19 C20 4(5) . . . . ?
C18 C19 C20 C15 2(5) . . . . ?
C16 C15 C20 C19 -2(4) . . . . ?
C14 C15 C20 C19 175(2) . . . . ?
C10 C6 C21 O4 -168.0(11) . . . . ?
C7 C6 C21 O4 20.0(15) . . . . ?
Fe1 C6 C21 O4 104.6(11) . . . . ?
C10 C6 C21 N2 12.6(15) . . . . ?
C7 C6 C21 N2 -159.4(10) . . . . ?
Fe1 C6 C21 N2 -74.8(12) . . . . ?
N2 C22 C23 O5 -6(3) . . . . ?
C24 C22 C23 O5 112(2) . . . . ?
N2 C22 C23 O6 177.1(15) . . . . ?
C24 C22 C23 O6 -64(2) . . . . ?
N2 C22 C24 C25 -60(2) . . . . ?
C23 C22 C24 C25 -177.9(15) . . . . ?
C22 C24 C25 C30 -70(2) . . . . ?
C22 C24 C25 C26 107(3) . . . . ?
C30 C25 C26 C27 -2(5) . . . . ?
C24 C25 C26 C27 -179(3) . . . . ?
C25 C26 C27 C28 1(6) . . . . ?
C26 C27 C28 C29 3(5) . . . . ?
C27 C28 C29 C30 -5(4) . . . . ?
C26 C25 C30 C29 0(4) . . . . ?
C24 C25 C30 C29 177(2) . . . . ?
C28 C29 C30 C25 4(5) . . . . ?
O1 C11 N1 C12 -7.1(16) . . . . ?
C1 C11 N1 C12 172.2(10) . . . . ?
C13 C12 N1 C11 -85.9(17) . . . . ?
C14 C12 N1 C11 152.9(13) . . . . ?
O4 C21 N2 C22 2.9(17) . . . . ?
C6 C21 N2 C22 -177.7(9) . . . . ?
C23 C22 N2 C21 -119.0(15) . . . . ?
C24 C22 N2 C21 120.6(15) . . . . ?
